data_7125808
loop_
_publ_author_name
'Makarov, Alexander Yu'
'Volkova, Yulia M.'
'Shundrin, Leonid A.'
'Dmitriev, Alexey A.'
'Irtegova, Irina G.'
'Bagryanskaya, Irina Yu'
'Shundrina, Inna K.'
'Gritsan, Nina P.'
'Beckmann, Jens'
'Zibarev, Andrey V.'

_publ_section_title
;
 Chemistry of Herz radicals: a new way to near-IR dyes with multiple
 long-lived and differently-coloured redox states.
;
_journal_issue 5
_journal_name_full 'Chemical communications (Cambridge, England)'
_journal_page_first 727
_journal_page_last 730
_journal_paper_doi 10.1039/c9cc08557b
_journal_volume 56
_journal_year 2020
_chemical_formula_moiety 'C10 H10 N2 S4, 2(C F3 O3 S)'
_chemical_formula_sum 'C12 H10 F6 N2 O6 S6'
_chemical_formula_weight 584.58
_chemical_name_systematic
;
 4-tert-butylbenzo[1,2-d:3,4-d']bis([1,2,3]dithiazolium) 
 bis(trifluoromethanesulfonate)
;
_space_group_crystal_system triclinic
_space_group_IT_number 2
_space_group_name_Hall '-P 1'
_space_group_name_H-M_alt 'P -1'
_atom_sites_solution_hydrogens geom
_audit_creation_method SHELXL-2014/7
_audit_update_record
;
2019-04-17 deposited with the CCDC.	2019-12-05 downloaded from the CCDC.
;
_cell_angle_alpha 110.248(4)
_cell_angle_beta 104.718(4)
_cell_angle_gamma 97.976(4)
_cell_formula_units_Z 2
_cell_length_a 7.9057(7)
_cell_length_b 11.8661(12)
_cell_length_c 13.7217(14)
_cell_measurement_reflns_used 5216
_cell_measurement_temperature 296(2)
_cell_measurement_theta_max 24.69
_cell_measurement_theta_min 2.92
_cell_volume 1131.0(2)
_computing_cell_refinement 'Bruker SAINT'
_computing_data_collection 'Bruker APEX2'
_computing_data_reduction 'Bruker SAINT'
_computing_molecular_graphics 'Bruker SHELXTL'
_computing_publication_material 'Bruker SHELXTL'
_computing_structure_refinement 'SHELXL-2014/7 (Sheldrick, 2014)'
_computing_structure_solution 'SHELXS-97 (Sheldrick, 2008)'
_diffrn_ambient_temperature 296(2)
_diffrn_measured_fraction_theta_full 0.999
_diffrn_measured_fraction_theta_max 0.993
_diffrn_measurement_device_type 'Bruker APEX-II CCD'
_diffrn_measurement_method '\f and \w scans'
_diffrn_radiation_type MoK\a
_diffrn_radiation_wavelength 0.71073
_diffrn_reflns_av_R_equivalents 0.0443
_diffrn_reflns_av_unetI/netI 0.0458
_diffrn_reflns_Laue_measured_fraction_full 0.999
_diffrn_reflns_Laue_measured_fraction_max 0.993
_diffrn_reflns_limit_h_max 9
_diffrn_reflns_limit_h_min -9
_diffrn_reflns_limit_k_max 14
_diffrn_reflns_limit_k_min -14
_diffrn_reflns_limit_l_max 16
_diffrn_reflns_limit_l_min -16
_diffrn_reflns_number 19832
_diffrn_reflns_point_group_measured_fraction_full 0.999
_diffrn_reflns_point_group_measured_fraction_max 0.993
_diffrn_reflns_theta_full 25.242
_diffrn_reflns_theta_max 26.132
_diffrn_reflns_theta_min 2.716
_diffrn_source 'sealed tube'
_exptl_absorpt_coefficient_mu 0.686
_exptl_absorpt_correction_T_max 0.8620
_exptl_absorpt_correction_T_min 0.7673
_exptl_absorpt_correction_type multi-scan
_exptl_absorpt_process_details SADABS
_exptl_crystal_colour black
_exptl_crystal_density_diffrn 1.717
_exptl_crystal_density_method 'not measured'
_exptl_crystal_description prism
_exptl_crystal_F_000 588
_exptl_crystal_size_max 0.200
_exptl_crystal_size_mid 0.200
_exptl_crystal_size_min 0.150
_refine_diff_density_max 0.397
_refine_diff_density_min -0.392
_refine_diff_density_rms 0.078
_refine_ls_extinction_method none
_refine_ls_goodness_of_fit_ref 1.035
_refine_ls_hydrogen_treatment constr
_refine_ls_matrix_type full
_refine_ls_number_parameters 292
_refine_ls_number_reflns 4485
_refine_ls_number_restraints 0
_refine_ls_restrained_S_all 1.035
_refine_ls_R_factor_all 0.0860
_refine_ls_R_factor_gt 0.0458
_refine_ls_shift/su_max 0.003
_refine_ls_shift/su_mean 0.000
_refine_ls_structure_factor_coef Fsqd
_refine_ls_weighting_details 'w=1/[\s^2^(Fo^2^)+(0.0674P)^2^+0.9836P] where P=(Fo^2^+2Fc^2^)/3'
_refine_ls_weighting_scheme calc
_refine_ls_wR_factor_gt 0.1093
_refine_ls_wR_factor_ref 0.1380
_reflns_Friedel_coverage 0.000
_reflns_number_gt 3009
_reflns_number_total 4485
_reflns_threshold_expression 'I > 2\s(I)'
_cod_data_source_file c9cc08557b2.cif
_cod_data_source_block 3_TfO_m694
_cod_depositor_comments 'Adding full bibliography for 7125802--7125809.cif.'
_cod_original_cell_volume 1131.02(19)
_cod_database_code 7125808
_shelx_shelxl_version_number 2014/7
_shelx_space_group_comment
;
The symmetry employed for this shelxl refinement is uniquely defined
by the following loop, which should always be used as a source of
symmetry information in preference to the above space-group names.
They are only intended as comments.
;
_shelx_estimated_absorpt_t_min 0.875
_shelx_estimated_absorpt_t_max 0.904

loop_
_space_group_symop_operation_xyz
'x, y, z'
'-x, -y, -z'

loop_
_atom_site_label
_atom_site_type_symbol
_atom_site_fract_x
_atom_site_fract_y
_atom_site_fract_z
_atom_site_U_iso_or_equiv
_atom_site_adp_type
_atom_site_occupancy
_atom_site_site_symmetry_order
_atom_site_calc_flag
_atom_site_refinement_flags_posn
_atom_site_refinement_flags_adp
S1 S -0.00113(13) 0.71705(9) 1.01513(8) 0.0450(3) Uani 1 1 d . .
S2 S -0.19921(12) 0.55621(9) 0.93319(7) 0.0400(3) Uani 1 1 d . .
S3 S 0.35476(13) 0.49191(9) 0.64143(8) 0.0401(3) Uani 1 1 d . .
S4 S 0.35746(12) 0.62258(9) 0.78504(7) 0.0382(2) Uani 1 1 d . .
S5 S 0.40144(12) 1.30652(9) 0.87073(7) 0.0377(2) Uani 1 1 d . .
S6 S 0.76091(13) 0.69356(10) 0.67032(8) 0.0450(3) Uani 1 1 d . .
C12 C 0.8299(10) 0.8607(6) 0.7308(6) 0.0954(19) Uani 1 1 d . .
F1 F 0.3621(8) 1.0933(4) 0.8828(4) 0.1527(19) Uani 1 1 d . .
F2 F 0.5772(5) 1.1368(3) 0.8256(3) 0.1087(13) Uani 1 1 d . .
F3 F 0.3067(5) 1.0821(3) 0.7200(3) 0.1213(14) Uani 1 1 d . .
F4 F 0.9461(8) 0.9009(4) 0.8271(4) 0.183(3) Uani 1 1 d . .
F5 F 0.6899(9) 0.9062(4) 0.7386(5) 0.169(2) Uani 1 1 d . .
F6 F 0.9048(8) 0.9020(4) 0.6699(4) 0.166(2) Uani 1 1 d . .
O1 O 0.2144(4) 1.3018(3) 0.8599(2) 0.0567(8) Uani 1 1 d . .
O2 O 0.4605(4) 1.3497(3) 0.7965(2) 0.0585(8) Uani 1 1 d . .
O3 O 0.5216(4) 1.3594(3) 0.9810(2) 0.0564(8) Uani 1 1 d . .
O4 O 0.9217(4) 0.6551(4) 0.6666(3) 0.0819(12) Uani 1 1 d . .
O5 O 0.6328(4) 0.6641(3) 0.5662(2) 0.0681(9) Uani 1 1 d . .
O6 O 0.6855(4) 0.6641(3) 0.7465(3) 0.0623(8) Uani 1 1 d . .
N1 N 0.1696(4) 0.3992(3) 0.6123(2) 0.0355(7) Uani 1 1 d . .
N2 N 0.1221(4) 0.6917(3) 0.9385(2) 0.0401(7) Uani 1 1 d . .
C1 C -0.1009(5) 0.5022(3) 0.8355(3) 0.0331(8) Uani 1 1 d . .
C2 C -0.1786(5) 0.3887(3) 0.7432(3) 0.0337(8) Uani 1 1 d . .
H10 H -0.2875 0.3393 0.7353 0.040 Uiso 1 1 calc R U
C3 C -0.0963(5) 0.3498(3) 0.6649(3) 0.0321(8) Uani 1 1 d . .
C4 C -0.1833(5) 0.2314(3) 0.5623(3) 0.0388(9) Uani 1 1 d . .
C5 C -0.0581(6) 0.1416(4) 0.5592(4) 0.0595(12) Uani 1 1 d . .
H9 H 0.0553 0.1792 0.5565 0.089 Uiso 1 1 calc R U
H1 H -0.1141 0.0657 0.4953 0.089 Uiso 1 1 calc R U
H8 H -0.0378 0.1242 0.6240 0.089 Uiso 1 1 calc R U
C6 C -0.2146(6) 0.2624(4) 0.4604(3) 0.0512(10) Uani 1 1 d . .
H4 H -0.2962 0.3153 0.4619 0.077 Uiso 1 1 calc R U
H2 H -0.2656 0.1872 0.3954 0.077 Uiso 1 1 calc R U
H3 H -0.1016 0.3041 0.4603 0.077 Uiso 1 1 calc R U
C7 C -0.3666(6) 0.1660(4) 0.5596(4) 0.0600(12) Uani 1 1 d . .
H5 H -0.3499 0.1412 0.6203 0.090 Uiso 1 1 calc R U
H6 H -0.4204 0.0940 0.4920 0.090 Uiso 1 1 calc R U
H7 H -0.4443 0.2217 0.5649 0.090 Uiso 1 1 calc R U
C8 C 0.0759(4) 0.4293(3) 0.6833(3) 0.0305(8) Uani 1 1 d . .
C9 C 0.1573(4) 0.5424(3) 0.7757(3) 0.0309(8) Uani 1 1 d . .
C10 C 0.0641(4) 0.5836(3) 0.8534(3) 0.0313(8) Uani 1 1 d . .
C11 C 0.4100(8) 1.1457(5) 0.8216(4) 0.0714(14) Uani 1 1 d . .

loop_
_atom_site_aniso_label
_atom_site_aniso_U_11
_atom_site_aniso_U_22
_atom_site_aniso_U_33
_atom_site_aniso_U_23
_atom_site_aniso_U_13
_atom_site_aniso_U_12
S1 0.0433(6) 0.0523(6) 0.0366(5) 0.0081(4) 0.0223(4) 0.0112(4)
S2 0.0359(5) 0.0540(6) 0.0356(5) 0.0158(4) 0.0224(4) 0.0134(4)
S3 0.0374(5) 0.0544(6) 0.0352(5) 0.0189(4) 0.0221(4) 0.0103(4)
S4 0.0348(5) 0.0476(6) 0.0352(5) 0.0160(4) 0.0187(4) 0.0066(4)
S5 0.0356(5) 0.0487(6) 0.0315(5) 0.0142(4) 0.0172(4) 0.0122(4)
S6 0.0391(5) 0.0637(7) 0.0500(6) 0.0338(5) 0.0249(5) 0.0187(5)
C12 0.112(5) 0.079(4) 0.088(5) 0.036(4) 0.027(4) 0.004(4)
F1 0.238(5) 0.083(3) 0.178(4) 0.084(3) 0.093(4) 0.035(3)
F2 0.098(3) 0.086(2) 0.113(3) 0.004(2) 0.017(2) 0.060(2)
F3 0.113(3) 0.073(2) 0.094(3) -0.0273(19) -0.016(2) 0.0196(19)
F4 0.204(5) 0.126(4) 0.108(4) 0.011(3) -0.021(4) -0.071(4)
F5 0.229(6) 0.090(3) 0.184(5) 0.023(3) 0.077(4) 0.090(4)
F6 0.233(6) 0.108(3) 0.193(5) 0.094(3) 0.105(4) 0.001(3)
O1 0.0388(16) 0.085(2) 0.0462(16) 0.0199(15) 0.0220(13) 0.0179(14)
O2 0.0626(19) 0.077(2) 0.0590(18) 0.0384(16) 0.0398(16) 0.0207(16)
O3 0.0582(18) 0.0637(19) 0.0351(15) 0.0104(14) 0.0059(13) 0.0197(15)
O4 0.063(2) 0.141(3) 0.109(3) 0.094(3) 0.056(2) 0.063(2)
O5 0.060(2) 0.098(3) 0.0517(19) 0.0302(18) 0.0208(16) 0.0284(18)
O6 0.0573(19) 0.084(2) 0.063(2) 0.0402(17) 0.0367(16) 0.0118(16)
N1 0.0375(17) 0.0453(18) 0.0316(16) 0.0169(14) 0.0206(13) 0.0125(14)
N2 0.0376(18) 0.0478(19) 0.0356(17) 0.0128(15) 0.0188(14) 0.0104(14)
C1 0.0350(19) 0.044(2) 0.0315(18) 0.0195(17) 0.0175(15) 0.0183(16)
C2 0.0311(19) 0.041(2) 0.036(2) 0.0190(17) 0.0171(15) 0.0090(15)
C3 0.0348(19) 0.040(2) 0.0354(19) 0.0222(16) 0.0200(16) 0.0161(15)
C4 0.045(2) 0.036(2) 0.036(2) 0.0130(17) 0.0172(17) 0.0077(16)
C5 0.076(3) 0.043(2) 0.058(3) 0.014(2) 0.022(2) 0.023(2)
C6 0.050(2) 0.066(3) 0.036(2) 0.021(2) 0.0140(19) 0.007(2)
C7 0.065(3) 0.053(3) 0.052(3) 0.011(2) 0.028(2) -0.005(2)
C8 0.0345(19) 0.0383(19) 0.0315(18) 0.0201(16) 0.0185(15) 0.0176(15)
C9 0.0321(19) 0.0379(19) 0.0312(18) 0.0191(16) 0.0148(15) 0.0124(15)
C10 0.0319(19) 0.0380(19) 0.0333(18) 0.0189(16) 0.0160(15) 0.0149(15)
C11 0.083(4) 0.055(3) 0.065(3) 0.014(3) 0.017(3) 0.019(3)

loop_
_atom_type_symbol
_atom_type_description
_atom_type_scat_dispersion_real
_atom_type_scat_dispersion_imag
_atom_type_scat_source
C C 0.0033 0.0016 'International Tables Vol C Tables 4.2.6.8 and 6.1.1.4'
H H 0.0000 0.0000 'International Tables Vol C Tables 4.2.6.8 and 6.1.1.4'
N N 0.0061 0.0033 'International Tables Vol C Tables 4.2.6.8 and 6.1.1.4'
O O 0.0106 0.0060 'International Tables Vol C Tables 4.2.6.8 and 6.1.1.4'
F F 0.0171 0.0103 'International Tables Vol C Tables 4.2.6.8 and 6.1.1.4'
S S 0.1246 0.1234 'International Tables Vol C Tables 4.2.6.8 and 6.1.1.4'

loop_
_geom_angle_atom_site_label_1
_geom_angle_atom_site_label_2
_geom_angle_atom_site_label_3
_geom_angle
N2 S1 S2 99.38(12)
C1 S2 S1 92.22(13)
N1 S3 S4 99.13(11)
C9 S4 S3 91.55(12)
O3 S5 O2 115.0(2)
O3 S5 O1 114.89(17)
O2 S5 O1 113.31(18)
O3 S5 C11 104.0(2)
O2 S5 C11 103.3(2)
O1 S5 C11 104.4(2)
O5 S6 O4 114.8(2)
O5 S6 O6 114.2(2)
O4 S6 O6 113.50(19)
O5 S6 C12 104.3(3)
O4 S6 C12 105.1(3)
O6 S6 C12 103.2(3)
F4 C12 F5 108.5(7)
F4 C12 F6 107.8(6)
F5 C12 F6 108.9(6)
F4 C12 S6 111.2(5)
F5 C12 S6 110.1(5)
F6 C12 S6 110.3(5)
C8 N1 S3 117.2(3)
C10 N2 S1 115.4(3)
C2 C1 C10 122.9(3)
C2 C1 S2 123.1(3)
C10 C1 S2 113.9(3)
C3 C2 C1 121.2(3)
C3 C2 H10 119.4
C1 C2 H10 119.4
C2 C3 C8 116.9(3)
C2 C3 C4 121.7(3)
C8 C3 C4 121.4(3)
C3 C4 C7 111.8(3)
C3 C4 C6 109.5(3)
C7 C4 C6 107.8(3)
C3 C4 C5 109.2(3)
C7 C4 C5 108.3(3)
C6 C4 C5 110.3(3)
C4 C5 H9 109.5
C4 C5 H1 109.5
H9 C5 H1 109.5
C4 C5 H8 109.5
H9 C5 H8 109.5
H1 C5 H8 109.5
C4 C6 H4 109.5
C4 C6 H2 109.5
H4 C6 H2 109.5
C4 C6 H3 109.5
H4 C6 H3 109.5
H2 C6 H3 109.5
C4 C7 H5 109.5
C4 C7 H6 109.5
H5 C7 H6 109.5
C4 C7 H7 109.5
H5 C7 H7 109.5
H6 C7 H7 109.5
N1 C8 C9 115.3(3)
N1 C8 C3 121.8(3)
C9 C8 C3 122.9(3)
C8 C9 C10 119.0(3)
C8 C9 S4 116.9(2)
C10 C9 S4 124.1(3)
N2 C10 C1 119.1(3)
N2 C10 C9 123.9(3)
C1 C10 C9 117.0(3)
F1 C11 F3 108.7(5)
F1 C11 F2 107.3(5)
F3 C11 F2 107.0(5)
F1 C11 S5 110.7(4)
F3 C11 S5 112.5(4)
F2 C11 S5 110.5(4)

loop_
_geom_bond_atom_site_label_1
_geom_bond_atom_site_label_2
_geom_bond_distance
S1 N2 1.590(3)
S1 S2 2.0370(14)
S2 C1 1.698(3)
S3 N1 1.570(3)
S3 S4 2.0352(13)
S4 C9 1.679(3)
S5 O3 1.425(3)
S5 O2 1.434(3)
S5 O1 1.439(3)
S5 C11 1.808(5)
S6 O5 1.418(3)
S6 O4 1.416(3)
S6 O6 1.443(3)
S6 C12 1.802(7)
C12 F4 1.281(8)
C12 F5 1.310(8)
C12 F6 1.321(7)
F1 C11 1.301(6)
F2 C11 1.329(6)
F3 C11 1.306(6)
N1 C8 1.351(4)
N2 C10 1.322(4)
C1 C2 1.411(5)
C1 C10 1.421(5)
C2 C3 1.374(4)
C2 H10 0.9300
C3 C8 1.453(5)
C3 C4 1.517(5)
C4 C7 1.531(5)
C4 C6 1.535(5)
C4 C5 1.549(5)
C5 H9 0.9600
C5 H1 0.9600
C5 H8 0.9600
C6 H4 0.9600
C6 H2 0.9600
C6 H3 0.9600
C7 H5 0.9600
C7 H6 0.9600
C7 H7 0.9600
C8 C9 1.411(5)
C9 C10 1.434(5)

loop_
_geom_torsion_atom_site_label_1
_geom_torsion_atom_site_label_2
_geom_torsion_atom_site_label_3
_geom_torsion_atom_site_label_4
_geom_torsion
O5 S6 C12 F4 179.4(5)
O4 S6 C12 F4 -59.5(6)
O6 S6 C12 F4 59.7(6)
O5 S6 C12 F5 59.2(6)
O4 S6 C12 F5 -179.7(5)
O6 S6 C12 F5 -60.5(5)
O5 S6 C12 F6 -61.1(6)
O4 S6 C12 F6 60.0(6)
O6 S6 C12 F6 179.2(5)
S4 S3 N1 C8 -0.2(3)
S2 S1 N2 C10 -0.4(3)
S1 S2 C1 C2 -176.6(3)
S1 S2 C1 C10 1.5(3)
C10 C1 C2 C3 0.6(5)
S2 C1 C2 C3 178.6(3)
C1 C2 C3 C8 1.6(5)
C1 C2 C3 C4 -176.6(3)
C2 C3 C4 C7 0.1(5)
C8 C3 C4 C7 -178.1(3)
C2 C3 C4 C6 119.4(4)
C8 C3 C4 C6 -58.7(4)
C2 C3 C4 C5 -119.7(4)
C8 C3 C4 C5 62.1(4)
S3 N1 C8 C9 0.4(4)
S3 N1 C8 C3 -179.5(2)
C2 C3 C8 N1 179.1(3)
C4 C3 C8 N1 -2.6(5)
C2 C3 C8 C9 -0.8(5)
C4 C3 C8 C9 177.5(3)
N1 C8 C9 C10 177.9(3)
C3 C8 C9 C10 -2.2(5)
N1 C8 C9 S4 -0.4(4)
C3 C8 C9 S4 179.5(2)
S3 S4 C9 C8 0.2(3)
S3 S4 C9 C10 -178.0(3)
S1 N2 C10 C1 1.6(4)
S1 N2 C10 C9 -179.0(3)
C2 C1 C10 N2 175.9(3)
S2 C1 C10 N2 -2.2(4)
C2 C1 C10 C9 -3.5(5)
S2 C1 C10 C9 178.3(2)
C8 C9 C10 N2 -175.3(3)
S4 C9 C10 N2 2.9(5)
C8 C9 C10 C1 4.2(5)
S4 C9 C10 C1 -177.7(2)
O3 S5 C11 F1 58.5(5)
O2 S5 C11 F1 179.0(4)
O1 S5 C11 F1 -62.3(5)
O3 S5 C11 F3 -179.7(4)
O2 S5 C11 F3 -59.2(5)
O1 S5 C11 F3 59.5(5)
O3 S5 C11 F2 -60.3(4)
O2 S5 C11 F2 60.2(4)
O1 S5 C11 F2 178.9(4)
